data_1521860
loop_
_publ_author_name
'Roisnel, T.'
'Nunez, P.'
'Tressaud, A.'
'Molins, E.'
'Rodriguez-Carvajal, J.'

_publ_section_title
;
 Investigation of K2 Mn F5 . (H2 O) by neutron diffraction
;
_journal_name_full 'Journal of Solid State Chemistry'
_journal_page_first 104
_journal_page_last 111
_journal_volume 150
_journal_year 2000
_chemical_formula_sum 'F5 H2 K2 Mn O'
_chemical_name_systematic 'K2 (Mn F5) (H2 O)'
_space_group_IT_number 11
_symmetry_space_group_name_Hall '-P 2yb'
_symmetry_space_group_name_H-M 'P 1 21/m 1'
_cell_angle_alpha 90
_cell_angle_beta 96.35
_cell_angle_gamma 90
_cell_formula_units_Z 2
_cell_length_a 5.881
_cell_length_b 8.127
_cell_length_c 6.259
_cell_volume 297.313
_citation_journal_id_ASTM JSSCBI
_cod_data_source_file Roisnel_JSSCBI_2000_1765.cif
_cod_data_source_block H2F5K2Mn1O1
_cod_original_cell_volume 297.3129
_cod_original_formula_sum 'H2 F5 K2 Mn1 O1'
_cod_database_code 1521860

loop_
_symmetry_equiv_pos_as_xyz
x,y,z
-x,y+1/2,-z
-x,-y,-z
x,-y-1/2,z

loop_
_atom_site_label
_atom_site_type_symbol
_atom_site_fract_x
_atom_site_fract_y
_atom_site_fract_z
_atom_site_occupancy
_atom_site_U_iso_or_equiv
K1 K+1 0.1047 0.25 0.549 1 0.0
O1 O-2 0.5867 0.25 0.5643 1 0.0
H1 H+1 0.6354 0.1558 0.6312 1 0.0
F1 F-1 0.184 0.0257 0.264 1 0.0
Mn1 Mn+3 0 0 0 1 0.0
K2 K+1 0.5001 0.25 0.1207 1 0.0
F3 F-1 -0.071 0.25 -0.0106 1 0.0
F2 F-1 0.254 0.0324 0.8514 1 0.0
